data_7111066
loop_
_publ_author_name
'Giesbrecht, Garth R.'
'Shafir, Alex'
'Arnold, John'

_publ_contact_author
;
 John Arnold
 Dept of Chemistry, UC Berkeley, Berkeley, CA 94720-1460
;
_publ_section_title
;
 Zirconium complexes of a tacn-derived amido ligand and ring-opening to
 form a new diamido-amino pincer
;
_journal_issue 21
_journal_name_full 'Chemical Communications'
_journal_page_first 2135
_journal_paper_doi 10.1039/b005675h
_journal_year 2000
_chemical_formula_moiety 'C33 H47 N3 Zr '
_chemical_formula_sum 'C33 H47 N3 Zr'
_chemical_formula_weight 576.97
_space_group_IT_number 148
_symmetry_cell_setting trigonal
_symmetry_Int_Tables_number 148
_symmetry_space_group_name_Hall '-R 3'
_symmetry_space_group_name_H-M 'R -3 :H'
_audit_creation_date 'Tue Jul  4 11:19:35 2000'
_audit_creation_method 'from TEXRAY.INF file'
_cell_angle_alpha 90
_cell_angle_beta 90
_cell_angle_gamma 120
_cell_formula_units_Z 18
_cell_length_a 39.6517(3)
_cell_length_b 39.6517(3)
_cell_length_c 9.74690(10)
_cell_measurement_reflns_used 0
_cell_measurement_temperature 173
_cell_measurement_theta_max 0.0
_cell_measurement_theta_min 0.0
_cell_volume 13271.5(2)
_computing_cell_refinement 'MSC/AFC Diffractometer Control'
_computing_data_collection 'MSC/AFC Diffractometer Control'
_computing_data_reduction teXsan
_computing_publication_material teXsan
_computing_structure_refinement teXsan
_diffrn_ambient_temperature 173
_diffrn_measurement_device 'SMART CCD'
_diffrn_measurement_method 'omega scans with profile analysis'
_diffrn_orient_matrix_UB_11 0.00000
_diffrn_orient_matrix_UB_12 0.00000
_diffrn_orient_matrix_UB_13 0.00000
_diffrn_orient_matrix_UB_21 0.00000
_diffrn_orient_matrix_UB_22 0.00000
_diffrn_orient_matrix_UB_23 0.00000
_diffrn_orient_matrix_UB_31 0.00000
_diffrn_orient_matrix_UB_32 0.00000
_diffrn_orient_matrix_UB_33 0.00000
_diffrn_radiation_monochromator graphite
_diffrn_radiation_source 'X-ray tube'
_diffrn_radiation_type MoKalpha
_diffrn_radiation_wavelength 0.7107
_diffrn_reflns_av_R_equivalents 0.0336
_diffrn_reflns_limit_h_max 46
_diffrn_reflns_limit_h_min 0
_diffrn_reflns_limit_k_max 41
_diffrn_reflns_limit_k_min -45
_diffrn_reflns_limit_l_max 11
_diffrn_reflns_limit_l_min -11
_diffrn_reflns_number 20082
_diffrn_reflns_theta_max 25.67
_diffrn_standards_decay_% 0.00
_diffrn_standards_interval_count 0
_diffrn_standards_number 0
_exptl_absorpt_coefficient_mu 0.398
_exptl_absorpt_correction_type none
_exptl_crystal_colour yellow
_exptl_crystal_density_diffrn 1.299
_exptl_crystal_description block
_exptl_crystal_F_000 5508.00
_exptl_crystal_size_max 0.25
_exptl_crystal_size_mid 0.20
_exptl_crystal_size_min 0.15
_refine_diff_density_max 0.37
_refine_diff_density_min -0.34
_refine_ls_extinction_coef 0.00000
_refine_ls_extinction_method none
_refine_ls_goodness_of_fit_obs 1.008
_refine_ls_hydrogen_treatment noref
_refine_ls_matrix_type full
_refine_ls_number_parameters 334
_refine_ls_number_reflns 3539
_refine_ls_number_restraints 0
_refine_ls_R_factor_all 0.0428
_refine_ls_R_factor_obs 0.0236
_refine_ls_shift/esd_max 0.0030
_refine_ls_structure_factor_coef F
_refine_ls_weighting_scheme sigma
_refine_ls_wR_factor_all 0.0315
_refine_ls_wR_factor_obs 0.0280
_reflns_number_observed 3539
_reflns_number_total 5097
_reflns_observed_criterion 'I>3.00 sigma'
_cod_data_source_file b005675hsup1.cif
_cod_data_source_block tacn_zirconium_tribenzyl
_cod_original_sg_symbol_H-M 'R -3       '
_cod_original_formula_sum 'C33 H47 N3 Zr '
_cod_database_code 7111066

loop_
_symmetry_equiv_pos_as_xyz
'   +x,   +y,   +z'
2/3+x,1/3+y,1/3+z
1/3+x,2/3+y,2/3+z
'   -y,   +x-y,   +z'
2/3-y,1/3+x-y,1/3+z
1/3-y,2/3+x-y,2/3+z
'   -x+y,   -x,   +z'
2/3-x+y,1/3-x,1/3+z
1/3-x+y,2/3-x,2/3+z
'   -x,   -y,   -z'
2/3-x,1/3-y,1/3-z
1/3-x,2/3-y,2/3-z
'   +y,   -x+y,   -z'
2/3+y,1/3-x+y,1/3-z
1/3+y,2/3-x+y,2/3-z
'   +x-y,   +x,   -z'
2/3+x-y,1/3+x,1/3-z
1/3+x-y,2/3+x,2/3-z

loop_
_atom_site_aniso_label
_atom_site_aniso_U_11
_atom_site_aniso_U_22
_atom_site_aniso_U_33
_atom_site_aniso_U_12
_atom_site_aniso_U_13
_atom_site_aniso_U_23
Zr(1) 0.0200(1) 0.0177(1) 0.0206(1) 0.0092(1) 0.0010(1) 0.0018(1)
N(1) 0.020(1) 0.022(1) 0.031(1) 0.0065(10) -0.0009(9) 0.0032(9)
N(2) 0.020(1) 0.018(1) 0.022(1) 0.0077(9) -0.0011(9) 0.0005(9)
N(3) 0.022(1) 0.023(1) 0.024(1) 0.0123(9) 0.0022(9) 0.0043(9)
C(1) 0.025(1) 0.035(2) 0.017(1) 0.012(1) -0.002(1) -0.004(1)
C(2) 0.017(1) 0.029(1) 0.024(1) 0.007(1) -0.001(1) -0.003(1)
C(3) 0.022(1) 0.040(2) 0.024(1) 0.010(1) 0.001(1) -0.006(1)
C(4) 0.026(2) 0.041(2) 0.042(2) 0.017(1) 0.000(1) -0.013(1)
C(5) 0.030(2) 0.035(2) 0.053(2) 0.018(1) -0.007(1) 0.000(1)
C(6) 0.036(2) 0.056(2) 0.027(2) 0.023(2) -0.002(1) 0.008(1)
C(7) 0.031(2) 0.052(2) 0.024(1) 0.023(1) 0.002(1) -0.002(1)
C(8) 0.030(1) 0.023(1) 0.032(2) 0.014(1) 0.001(1) 0.001(1)
C(9) 0.039(2) 0.016(1) 0.031(2) 0.016(1) 0.007(1) 0.004(1)
C(10) 0.052(2) 0.029(2) 0.038(2) 0.024(1) 0.004(1) 0.005(1)
C(11) 0.082(3) 0.037(2) 0.035(2) 0.033(2) 0.015(2) 0.012(1)
C(12) 0.075(3) 0.031(2) 0.054(2) 0.024(2) 0.036(2) 0.019(2)
C(13) 0.041(2) 0.020(2) 0.070(2) 0.010(1) 0.017(2) 0.004(2)
C(14) 0.041(2) 0.018(1) 0.038(2) 0.012(1) 0.007(1) 0.001(1)
C(15) 0.026(1) 0.019(1) 0.026(1) 0.012(1) 0.000(1) 0.003(1)
C(16) 0.031(1) 0.025(1) 0.015(1) 0.017(1) -0.002(1) 0.002(1)
C(17) 0.033(2) 0.024(1) 0.024(1) 0.013(1) 0.000(1) -0.002(1)
C(18) 0.028(2) 0.034(2) 0.029(2) 0.009(1) 0.003(1) 0.001(1)
C(19) 0.033(2) 0.050(2) 0.026(2) 0.024(1) 0.005(1) 0.000(1)
C(20) 0.043(2) 0.034(2) 0.026(2) 0.025(1) 0.001(1) -0.004(1)
C(21) 0.031(1) 0.025(1) 0.023(1) 0.013(1) 0.001(1) 0.001(1)
C(22) 0.025(1) 0.026(1) 0.030(2) 0.006(1) -0.007(1) -0.003(1)
C(23) 0.026(1) 0.025(1) 0.025(1) 0.010(1) -0.007(1) -0.005(1)
C(24) 0.026(1) 0.023(1) 0.019(1) 0.011(1) 0.001(1) 0.003(1)
C(25) 0.026(1) 0.023(1) 0.027(1) 0.012(1) -0.001(1) 0.005(1)
C(26) 0.025(1) 0.038(2) 0.032(2) 0.020(1) 0.006(1) 0.011(1)
C(27) 0.019(1) 0.035(2) 0.037(2) 0.008(1) 0.002(1) 0.010(1)
C(28) 0.024(1) 0.025(1) 0.024(1) 0.011(1) 0.001(1) -0.002(1)
C(29) 0.033(2) 0.033(2) 0.034(2) 0.018(1) 0.001(1) -0.002(1)
C(30) 0.037(2) 0.037(2) 0.030(2) 0.018(1) 0.008(1) -0.001(1)
C(31) 0.040(2) 0.026(1) 0.025(1) 0.021(1) 0.004(1) 0.005(1)
C(32) 0.045(2) 0.026(1) 0.032(2) 0.022(1) -0.004(1) -0.005(1)
C(33) 0.050(2) 0.035(2) 0.056(2) 0.029(2) 0.014(2) 0.006(1)

loop_
_atom_site_label
_atom_site_fract_x
_atom_site_fract_y
_atom_site_fract_z
_atom_site_U_iso_or_equiv
_atom_site_thermal_displace_type
Zr(1) 0.812497(6) 0.004209(6) 1.12621(2) 0.025 Uij
N(1) 0.76096(6) -0.02636(6) 1.0172(2) 0.023 Uij
N(2) 0.82568(5) 0.01841(5) 0.8650(2) 0.018 Uij
N(3) 0.79096(5) 0.05164(5) 1.0643(2) 0.018 Uij
C(1) 0.88059(7) 0.04230(7) 1.1387(2) 0.022 Uij
C(2) 0.90141(7) 0.02298(7) 1.1967(3) 0.022 Uij
C(3) 0.92393(7) 0.01256(8) 1.1159(3) 0.028 Uij
C(4) 0.94125(7) -0.00718(8) 1.1712(3) 0.032 Uij
C(5) 0.93687(8) -0.01750(8) 1.3076(3) 0.034 Uij
C(6) 0.91514(8) -0.00706(9) 1.3898(3) 0.036 Uij
C(7) 0.89818(8) 0.01302(8) 1.3343(3) 0.031 Uij
C(8) 0.80885(7) -0.05497(7) 1.1743(3) 0.024 Uij
C(9) 0.77859(8) -0.07887(7) 1.2768(3) 0.025 Uij
C(10) 0.78784(8) -0.08068(8) 1.4137(3) 0.033 Uij
C(11) 0.7595(1) -0.10209(9) 1.5097(3) 0.046 Uij
C(12) 0.7208(1) -0.12219(9) 1.4736(4) 0.048 Uij
C(13) 0.71060(8) -0.12047(8) 1.3395(3) 0.042 Uij
C(14) 0.73896(8) -0.09902(7) 1.2416(3) 0.031 Uij
C(15) 0.80653(7) 0.01864(7) 1.3506(2) 0.021 Uij
C(16) 0.77359(7) 0.01602(7) 1.4327(2) 0.020 Uij
C(17) 0.73899(7) -0.01910(7) 1.4487(3) 0.024 Uij
C(18) 0.70819(7) -0.02170(8) 1.5239(3) 0.030 Uij
C(19) 0.71055(8) 0.01089(8) 1.5849(3) 0.032 Uij
C(20) 0.74455(8) 0.04604(7) 1.5708(3) 0.027 Uij
C(21) 0.77561(7) 0.04870(7) 1.4970(2) 0.024 Uij
C(22) 0.76342(7) -0.04335(7) 0.8872(3) 0.027 Uij
C(23) 0.78996(7) -0.01106(7) 0.7887(3) 0.024 Uij
C(24) 0.83059(7) 0.05799(7) 0.8519(2) 0.020 Uij
C(25) 0.79770(7) 0.06179(7) 0.9156(3) 0.022 Uij
C(26) 0.74842(7) 0.02526(8) 1.0930(3) 0.026 Uij
C(27) 0.73268(7) -0.01307(8) 1.0155(3) 0.028 Uij
C(28) 0.86145(7) 0.01883(7) 0.8099(2) 0.022 Uij
C(29) 0.85992(8) -0.01946(7) 0.8402(3) 0.029 Uij
C(30) 0.86947(8) 0.02849(8) 0.6584(3) 0.032 Uij
C(31) 0.80652(8) 0.08728(7) 1.1547(3) 0.026 Uij
C(32) 0.84916(8) 0.11503(7) 1.1270(3) 0.027 Uij
C(33) 0.78350(8) 0.10862(8) 1.1478(3) 0.038 Uij
H(1) 0.887 0.064 1.194 0.027 Uij
H(2) 0.890 0.051 1.048 0.027 Uij
H(3) 0.927 0.019 1.021 0.034 Uij
H(4) 0.956 -0.014 1.112 0.038 Uij
H(5) 0.949 -0.031 1.342 0.041 Uij
H(6) 0.912 -0.014 1.485 0.043 Uij
H(7) 0.884 0.020 1.393 0.037 Uij
H(8) 0.833 -0.050 1.209 0.028 Uij
H(9) 0.803 -0.069 1.092 0.028 Uij
H(10) 0.814 -0.067 1.442 0.040 Uij
H(11) 0.767 -0.103 1.602 0.055 Uij
H(12) 0.701 -0.137 1.540 0.058 Uij
H(13) 0.684 -0.134 1.314 0.050 Uij
H(14) 0.731 -0.098 1.150 0.037 Uij
H(15) 0.814 0.003 1.401 0.026 Uij
H(16) 0.826 0.045 1.359 0.026 Uij
H(17) 0.736 -0.042 1.407 0.029 Uij
H(18) 0.685 -0.046 1.534 0.036 Uij
H(19) 0.689 0.009 1.635 0.038 Uij
H(20) 0.747 0.069 1.612 0.033 Uij
H(21) 0.799 0.073 1.490 0.029 Uij
H(22) 0.774 -0.060 0.903 0.032 Uij
H(23) 0.738 -0.058 0.848 0.032 Uij
H(24) 0.797 -0.022 0.716 0.029 Uij
H(25) 0.777 0.001 0.753 0.029 Uij
H(26) 0.832 0.064 0.757 0.024 Uij
H(27) 0.854 0.076 0.896 0.024 Uij
H(28) 0.774 0.045 0.867 0.027 Uij
H(29) 0.804 0.088 0.905 0.027 Uij
H(30) 0.735 0.038 1.065 0.032 Uij
H(31) 0.745 0.020 1.189 0.032 Uij
H(32) 0.709 -0.032 1.058 0.034 Uij
H(33) 0.727 -0.009 0.923 0.034 Uij
H(34) 0.883 0.039 0.859 0.027 Uij
H(35) 0.858 -0.024 0.937 0.035 Uij
H(36) 0.838 -0.040 0.797 0.035 Uij
H(37) 0.883 -0.019 0.806 0.035 Uij
H(38) 0.895 0.033 0.636 0.038 Uij
H(39) 0.850 0.008 0.605 0.038 Uij
H(40) 0.869 0.051 0.639 0.038 Uij
H(41) 0.805 0.079 1.247 0.031 Uij
H(42) 0.863 0.101 1.128 0.032 Uij
H(43) 0.852 0.127 1.040 0.032 Uij
H(44) 0.859 0.135 1.196 0.032 Uij
H(45) 0.783 0.116 1.056 0.046 Uij
H(46) 0.795 0.131 1.205 0.046 Uij
H(47) 0.758 0.092 1.178 0.046 Uij

loop_
_atom_type_symbol
_atom_type_oxidation_number
_atom_type_number_in_cell
_atom_type_scat_dispersion_real
_atom_type_scat_dispersion_imag
_atom_type_scat_source
C 0 594 0.003 0.002 'International Tables'
H 0 846 0.000 0.000 'International Tables'
N 0 54 0.006 0.003 'International Tables'
Zr 0 18 -2.967 0.560 'International Tables'

loop_
_geom_angle_atom_site_label_1
_geom_angle_atom_site_label_2
_geom_angle_atom_site_label_3
_geom_angle
_geom_angle_publ_flag
N(1) Zr(1) N(2) 70.00(7) yes
N(1) Zr(1) N(3) 73.03(7) yes
N(1) Zr(1) C(1) 152.07(8) yes
N(1) Zr(1) C(8) 88.13(8) yes
N(1) Zr(1) C(15) 116.00(8) yes
N(2) Zr(1) N(3) 73.02(6) yes
N(2) Zr(1) C(1) 82.50(7) yes
N(2) Zr(1) C(8) 108.64(7) yes
N(2) Zr(1) C(15) 155.45(7) yes
N(3) Zr(1) C(1) 104.15(8) yes
N(3) Zr(1) C(8) 159.47(7) yes
N(3) Zr(1) C(15) 85.77(7) yes
C(1) Zr(1) C(8) 96.32(9) yes
C(1) Zr(1) C(15) 91.08(8) yes
C(8) Zr(1) C(15) 95.57(8) yes
Zr(1) N(1) C(22) 116.1(1) yes
Zr(1) N(1) C(27) 120.4(2) yes
C(22) N(1) C(27) 113.4(2) yes
Zr(1) N(2) C(23) 107.8(1) yes
Zr(1) N(2) C(24) 102.6(1) yes
Zr(1) N(2) C(28) 115.9(1) yes
C(23) N(2) C(24) 110.6(2) yes
C(23) N(2) C(28) 110.3(2) yes
C(24) N(2) C(28) 109.4(2) yes
Zr(1) N(3) C(25) 110.8(1) yes
Zr(1) N(3) C(26) 96.8(1) yes
Zr(1) N(3) C(31) 115.5(1) yes
C(25) N(3) C(26) 110.9(2) yes
C(25) N(3) C(31) 112.3(2) yes
C(26) N(3) C(31) 109.5(2) yes
Zr(1) C(1) C(2) 116.3(2) yes
C(1) C(2) C(3) 122.5(2) yes
C(1) C(2) C(7) 121.2(2) yes
C(3) C(2) C(7) 116.2(2) yes
C(2) C(3) C(4) 121.3(2) yes
C(3) C(4) C(5) 121.3(2) yes
C(4) C(5) C(6) 118.4(2) yes
C(5) C(6) C(7) 120.0(3) yes
C(2) C(7) C(6) 122.7(2) yes
Zr(1) C(8) C(9) 113.7(2) yes
C(8) C(9) C(10) 121.9(2) yes
C(8) C(9) C(14) 121.2(2) yes
C(10) C(9) C(14) 116.9(2) yes
C(9) C(10) C(11) 121.7(3) yes
C(10) C(11) C(12) 120.8(3) yes
C(11) C(12) C(13) 119.0(3) yes
C(12) C(13) C(14) 120.8(3) yes
C(9) C(14) C(13) 120.8(3) yes
Zr(1) C(15) C(16) 133.4(2) yes
C(15) C(16) C(17) 121.4(2) yes
C(15) C(16) C(21) 122.1(2) yes
C(17) C(16) C(21) 116.5(2) yes
C(16) C(17) C(18) 121.7(2) yes
C(17) C(18) C(19) 120.9(2) yes
C(18) C(19) C(20) 118.5(2) yes
C(19) C(20) C(21) 120.8(2) yes
C(16) C(21) C(20) 121.6(2) yes
N(1) C(22) C(23) 109.7(2) yes
N(2) C(23) C(22) 109.1(2) yes
N(2) C(24) C(25) 113.8(2) yes
N(3) C(25) C(24) 114.6(2) yes
N(3) C(26) C(27) 111.1(2) yes
N(1) C(27) C(26) 110.4(2) yes
N(2) C(28) C(29) 110.6(2) yes
N(2) C(28) C(30) 115.2(2) yes
C(29) C(28) C(30) 109.9(2) yes
N(3) C(31) C(32) 111.2(2) yes
N(3) C(31) C(33) 114.5(2) yes
C(32) C(31) C(33) 110.5(2) yes

loop_
_geom_bond_atom_site_label_1
_geom_bond_atom_site_label_2
_geom_bond_distance
_geom_bond_publ_flag
Zr(1) N(1) 2.073(2) yes
Zr(1) N(2) 2.604(2) yes
Zr(1) N(3) 2.497(2) yes
Zr(1) C(1) 2.347(2) yes
Zr(1) C(8) 2.326(2) yes
Zr(1) C(15) 2.303(2) yes
N(1) C(22) 1.462(3) yes
N(1) C(27) 1.458(3) yes
N(2) C(23) 1.506(3) yes
N(2) C(24) 1.487(3) yes
N(2) C(28) 1.509(3) yes
N(3) C(25) 1.492(3) yes
N(3) C(26) 1.501(3) yes
N(3) C(31) 1.511(3) yes
C(1) C(2) 1.490(3) yes
C(2) C(3) 1.399(3) yes
C(2) C(7) 1.386(3) yes
C(3) C(4) 1.383(4) yes
C(4) C(5) 1.376(4) yes
C(5) C(6) 1.383(4) yes
C(6) C(7) 1.384(4) yes
C(8) C(9) 1.483(3) yes
C(9) C(10) 1.396(4) yes
C(9) C(14) 1.403(4) yes
C(10) C(11) 1.381(4) yes
C(11) C(12) 1.374(4) yes
C(12) C(13) 1.380(4) yes
C(13) C(14) 1.393(4) yes
C(15) C(16) 1.490(3) yes
C(16) C(17) 1.391(3) yes
C(16) C(21) 1.405(3) yes
C(17) C(18) 1.383(3) yes
C(18) C(19) 1.382(4) yes
C(19) C(20) 1.378(4) yes
C(20) C(21) 1.384(3) yes
C(22) C(23) 1.523(3) yes
C(24) C(25) 1.518(3) yes
C(26) C(27) 1.524(4) yes
C(28) C(29) 1.518(3) yes
C(28) C(30) 1.519(3) yes
C(31) C(32) 1.511(4) yes
C(31) C(33) 1.525(3) yes
